data_7129997
loop_
_publ_author_name
'Fertig, Alex A.'
'Cooney, Shannon E.'
'Meyer, Rachel L.'
'Brennessel, William W.'
'Matson, Ellen'

_publ_section_title
;
 Mechanistic Insight into Rapid Oxygen-Atom Transfer from a
 Calix-Functionalized Polyoxovanadate
;
_journal_name_full 'Chemical Communications'
_journal_paper_doi 10.1039/D2CC01228F
_journal_year 2022
_chemical_formula_moiety 'C52 H76 O19 V6, 5(C2 H3 N)'
_chemical_formula_sum 'C62 H91 N5 O19 V6'
_chemical_formula_weight 1516.03
_space_group_crystal_system monoclinic
_space_group_IT_number 15
_space_group_name_Hall '-I 2ya'
_space_group_name_H-M_alt 'I 1 2/a 1'
_atom_sites_solution_hydrogens geom
_atom_sites_solution_primary dual
_atom_sites_solution_secondary difmap
_audit_creation_date 2020-12-07
_audit_creation_method
;
Olex2 1.3-ac4
(compiled 2020.03.28 svn.rd84adfe8 for Rigaku Oxford Diffraction, GUI svn.r6032)
;
_audit_update_record
;
2022-01-28 deposited with the CCDC.	2022-04-19 downloaded from the CCDC.
;
_cell_angle_alpha 90
_cell_angle_beta 104.8300(10)
_cell_angle_gamma 90
_cell_formula_units_Z 4
_cell_length_a 21.2605(2)
_cell_length_b 17.61780(10)
_cell_length_c 20.1094(2)
_cell_measurement_reflns_used 31409
_cell_measurement_temperature 99.99(10)
_cell_measurement_theta_max 77.4470
_cell_measurement_theta_min 3.3250
_cell_volume 7281.34(11)
_computing_cell_refinement 'CrysAlisPro 1.171.40.84a (Rigaku OD, 2020)'
_computing_data_collection 'CrysAlisPro 1.171.40.84a (Rigaku OD, 2020)'
_computing_data_reduction 'CrysAlisPro 1.171.40.84a (Rigaku OD, 2020)'
_computing_molecular_graphics 'Olex2 1.3-ac4 (Dolomanov et al., 2009)'
_computing_publication_material 'Olex2 1.3-ac4 (Dolomanov et al., 2009)'
_computing_structure_refinement 'SHELXL 2018/3 (Sheldrick, 2015b)'
_computing_structure_solution 'SHELXT 2018/2 (Sheldrick, 2015a)'
_diffrn_ambient_environment N~2~
_diffrn_ambient_temperature 99.99(10)
_diffrn_detector 'Hybrid Pixel Array Detector'
_diffrn_detector_area_resol_mean 10.0000
_diffrn_detector_type HyPix
_diffrn_measured_fraction_theta_full 0.997
_diffrn_measured_fraction_theta_max 0.985
_diffrn_measurement_details
;
List of Runs (angles in degrees, time in seconds):

  # Type    Start    End  Width  t~exp~   \w     \q     \k     \f   Frames
#--------------------------------------------------------------------------
  1  \w    -79.00  22.00   0.50    0.48    --  -49.75  96.00-167.00  202
  2  \w    -30.00  22.00   0.50    0.48    --  -49.75  38.00 -60.00  104
  3  \w    -42.00 -12.00   0.50    1.94    --  -84.25  45.00  60.00   60
  4  \w    -83.00 -12.00   0.50    1.94    --  -84.25  96.00-167.00  142
  5  \w    -23.00   5.00   0.50    0.48    --   49.75 -19.00 -90.00   56
  6  \w    -23.00   5.00   0.50    0.48    --   49.75 -19.00-150.00   56
  7  \w    -23.00   5.00   0.50    0.48    --   49.75 -19.00-180.00   56
  8  \w     34.00 109.00   0.50    1.94    --  105.75 -94.00 -90.00  150
  9  \w     34.00  87.00   0.50    1.94    --  105.75 -61.00-120.00  106
 10  \w     34.00 127.00   0.50    1.94    --  105.75 -77.00-120.00  186
 11  \w     98.00 164.00   0.50    1.94    --  105.75  15.00   0.00  132
 12  \w     97.00 178.00   0.50    1.94    --  105.75  45.00  60.00  162
 13  \w     98.00 164.00   0.50    1.94    --  105.75  15.00 -30.00  132
 14  \w    103.00 178.00   0.50    1.94    --  105.75  96.00-167.00  150
 15  \w     92.00 178.00   0.50    1.94    --  105.75 125.00 -30.00  172
 16  \w     98.00 139.00   0.50    1.94    --  105.75  15.00 120.00   82
 17  \w     34.00 109.00   0.50    1.94    --  105.75 -96.00  83.00  150
 18  \w     34.00  87.00   0.50    1.94    --  105.75 -61.00  90.00  106
 19  \w     34.00 109.00   0.50    1.94    --  105.75 -94.00 120.00  150
 20  \w     34.00 127.00   0.50    1.94    --  105.75 -77.00 120.00  186
 21  \w     34.00  87.00   0.50    1.94    --  105.75 -61.00 120.00  106
 22  \w     34.00 109.00   0.50    1.94    --  105.75 -94.00   0.00  150
 23  \w     34.00  87.00   0.50    1.94    --  105.75 -61.00 -30.00  106
 24  \w    -10.00  80.00   0.50    0.48    --   49.75 -96.00  83.00  180
 25  \w    -23.00   5.00   0.50    0.48    --   49.75 -19.00 120.00   56
 26  \w   -121.00 -70.00   0.50    0.48    --  -49.75-125.00-120.00  102
 27  \w   -156.00 -81.00   0.50    1.94    --  -84.25 -96.00  83.00  150
;
_diffrn_measurement_device 'four-circle diffractometer'
_diffrn_measurement_device_type 'XtaLAB Synergy, Dualflex, HyPix'
_diffrn_measurement_method '\w scans'
_diffrn_orient_matrix_type 'CrysAlisPro convention (1999,Acta A55,543-557)'
_diffrn_orient_matrix_UB_11 0.0121332000
_diffrn_orient_matrix_UB_12 0.0608240000
_diffrn_orient_matrix_UB_13 -0.0503689000
_diffrn_orient_matrix_UB_21 -0.0256262000
_diffrn_orient_matrix_UB_22 -0.0547193000
_diffrn_orient_matrix_UB_23 -0.0606273000
_diffrn_orient_matrix_UB_31 -0.0693942000
_diffrn_orient_matrix_UB_32 0.0308415000
_diffrn_orient_matrix_UB_33 -0.0083901000
_diffrn_radiation_monochromator mirror
_diffrn_radiation_probe x-ray
_diffrn_radiation_type 'Cu K\a'
_diffrn_radiation_wavelength 1.54184
_diffrn_reflns_av_R_equivalents 0.0422
_diffrn_reflns_av_unetI/netI 0.0246
_diffrn_reflns_Laue_measured_fraction_full 0.997
_diffrn_reflns_Laue_measured_fraction_max 0.985
_diffrn_reflns_limit_h_max 15
_diffrn_reflns_limit_h_min -26
_diffrn_reflns_limit_k_max 22
_diffrn_reflns_limit_k_min -22
_diffrn_reflns_limit_l_max 25
_diffrn_reflns_limit_l_min -25
_diffrn_reflns_number 46057
_diffrn_reflns_point_group_measured_fraction_full 0.997
_diffrn_reflns_point_group_measured_fraction_max 0.985
_diffrn_reflns_theta_full 74.504
_diffrn_reflns_theta_max 77.870
_diffrn_reflns_theta_min 3.304
_diffrn_source 'micro-focus sealed X-ray tube'
_diffrn_source_type 'PhotonJet (Cu) X-ray Source'
_exptl_absorpt_coefficient_mu 6.772
_exptl_absorpt_correction_T_max 1.00000
_exptl_absorpt_correction_T_min 0.48741
_exptl_absorpt_correction_type multi-scan
_exptl_absorpt_process_details
;
CrysAlisPro 1.171.40.84a (Rigaku Oxford Diffraction, 2020)
Empirical absorption correction using spherical harmonics,
implemented in SCALE3 ABSPACK scaling algorithm.
;
_exptl_crystal_colour 'dark green'
_exptl_crystal_colour_modifier dark
_exptl_crystal_colour_primary green
_exptl_crystal_density_diffrn 1.383
_exptl_crystal_description needle
_exptl_crystal_F_000 3152
_exptl_crystal_size_max 0.278
_exptl_crystal_size_mid 0.109
_exptl_crystal_size_min 0.094
_refine_diff_density_max 0.671
_refine_diff_density_min -0.849
_refine_diff_density_rms 0.088
_refine_ls_extinction_method none
_refine_ls_goodness_of_fit_ref 1.080
_refine_ls_hydrogen_treatment constr
_refine_ls_matrix_type full
_refine_ls_number_parameters 448
_refine_ls_number_reflns 7666
_refine_ls_number_restraints 31
_refine_ls_restrained_S_all 1.078
_refine_ls_R_factor_all 0.0447
_refine_ls_R_factor_gt 0.0428
_refine_ls_shift/su_max 0.001
_refine_ls_shift/su_mean 0.000
_refine_ls_structure_factor_coef Fsqd
_refine_ls_weighting_details 'w=1/[\s^2^(Fo^2^)+(0.0855P)^2^+8.4034P] where P=(Fo^2^+2Fc^2^)/3'
_refine_ls_weighting_scheme calc
_refine_ls_wR_factor_gt 0.1284
_refine_ls_wR_factor_ref 0.1302
_reflns_Friedel_coverage 0.000
_reflns_number_gt 7171
_reflns_number_total 7666
_reflns_threshold_expression 'I > 2\s(I)'
_cod_data_source_file d2cc01228f2.cif
_cod_data_source_block matrm24
_cod_database_code 7129997
_shelx_shelxl_version_number 2018/3
_shelx_space_group_comment
;
The symmetry employed for this shelxl refinement is uniquely defined
by the following loop, which should always be used as a source of
symmetry information in preference to the above space-group names.
They are only intended as comments.
;
_shelx_estimated_absorpt_t_max 0.569
_shelx_estimated_absorpt_t_min 0.255
_reflns_odcompleteness_completeness 99.75
_reflns_odcompleteness_iscentric 1
_reflns_odcompleteness_theta 74.33
_olex2_refinement_description
;
1. Fixed Uiso
 At 1.2 times of:
  All C(H) groups, All C(H,H) groups
 At 1.5 times of:
  All C(H,H,H) groups
2. Restrained distances
 C4-C15 \\sim C4-C15'
 with sigma of 0.02
 C15-C16 \\sim C15-C17 \\sim C15-C18 \\sim C15'-C16' \\sim C15'-C17' \\sim
C15'-C18'
 with sigma of 0.02
 C16-C17 \\sim C17-C18 \\sim C18-C16 \\sim C16'-C17' \\sim C17'-C18' \\sim
C18'-C16'
 with sigma of 0.04
3. Uiso/Uaniso restraints and constraints
Uanis(C15) = Uanis(C15')
Uanis(C16) = Uanis(C16')
Uanis(C17) = Uanis(C17')
Uanis(C18) = Uanis(C18')
4. Others
 Sof(C15')=Sof(C16')=Sof(H16D)=Sof(H16E)=Sof(H16F)=Sof(C17')=Sof(H17D)=
 Sof(H17E)=Sof(H17F)=Sof(C18')=Sof(H18D)=Sof(H18E)=Sof(H18F)=1-FVAR(1)
 Sof(C15)=Sof(C16)=Sof(H16A)=Sof(H16B)=Sof(H16C)=Sof(C17)=Sof(H17A)=Sof(H17B)=
 Sof(H17C)=Sof(C18)=Sof(H18A)=Sof(H18B)=Sof(H18C)=FVAR(1)
 Fixed Sof: H32A(0.5) H32B(0.5) H32C(0.5)
5.a Secondary CH2 refined with riding coordinates:
 C13(H13A,H13B), C14(H14A,H14B)
5.b Aromatic/amide H refined with riding coordinates:
 C3(H3), C5(H5), C9(H9), C11(H11)
5.c Idealised Me refined as rotating group:
 C20(H20A,H20B,H20C), C21(H21A,H21B,H21C), C22(H22A,H22B,H22C), C23(H23A,H23B,
 H23C), C24(H24A,H24B,H24C), C25(H25A,H25B,H25C), C26(H26A,H26B,H26C), C16(H16A,
 H16B,H16C), C17(H17A,H17B,H17C), C18(H18A,H18B,H18C), C16'(H16D,H16E,H16F),
 C17'(H17D,H17E,H17F), C18'(H18D,H18E,H18F), C28(H28A,H28B,H28C), C30(H30A,H30B,
 H30C), C32(H32A,H32B,H32C)
;
_olex2_submission_original_sample_id matrm24
_olex2_submission_special_instructions 'No special instructions were received'
_oxdiff_exptl_absorpt_empirical_details
;
Empirical correction (ABSPACK) includes:
- Absorption correction using spherical harmonics
- Frame scaling
;
_oxdiff_exptl_absorpt_empirical_full_max 2.143
_oxdiff_exptl_absorpt_empirical_full_min 0.643

loop_
_space_group_symop_operation_xyz
'x, y, z'
'-x+1/2, y, -z'
'x+1/2, y+1/2, z+1/2'
'-x+1, y+1/2, -z+1/2'
'-x, -y, -z'
'x-1/2, -y, z'
'-x+1/2, -y+1/2, -z+1/2'
'x, -y+1/2, z+1/2'

loop_
_atom_site_label
_atom_site_type_symbol
_atom_site_fract_x
_atom_site_fract_y
_atom_site_fract_z
_atom_site_U_iso_or_equiv
_atom_site_adp_type
_atom_site_occupancy
_atom_site_site_symmetry_order
_atom_site_calc_flag
_atom_site_refinement_flags_posn
_atom_site_refinement_flags_adp
_atom_site_refinement_flags_occupancy
_atom_site_disorder_assembly
_atom_site_disorder_group
V1 V 0.750000 0.64727(2) 0.500000 0.01273(11) Uani 1 2 d S T P . .
V2 V 0.65120(2) 0.77055(2) 0.41457(2) 0.01695(11) Uani 1 1 d . . . . .
V3 V 0.69276(2) 0.77126(2) 0.58561(2) 0.01711(11) Uani 1 1 d . . . . .
V4 V 0.750000 0.89776(3) 0.500000 0.01972(12) Uani 1 2 d S T P . .
O1 O 0.750000 0.55602(11) 0.500000 0.0177(4) Uani 1 2 d S T P . .
O2 O 0.58434(8) 0.76665(8) 0.35674(8) 0.0265(3) Uani 1 1 d . . . . .
O3 O 0.65279(8) 0.77214(8) 0.64239(8) 0.0259(3) Uani 1 1 d . . . . .
O4 O 0.750000 0.98772(12) 0.500000 0.0285(5) Uani 1 2 d S T P . .
O5 O 0.66910(6) 0.65761(7) 0.43091(7) 0.0146(3) Uani 1 1 d . . . . .
O6 O 0.70421(6) 0.65819(7) 0.57095(7) 0.0149(3) Uani 1 1 d . . . . .
O7 O 0.61993(7) 0.77045(7) 0.49997(8) 0.0199(3) Uani 1 1 d . . . . .
O8 O 0.78448(7) 0.77267(7) 0.64265(7) 0.0195(3) Uani 1 1 d . . . . .
O9 O 0.67048(7) 0.88248(8) 0.42953(7) 0.0218(3) Uani 1 1 d . . . . .
O10 O 0.70201(7) 0.88251(8) 0.56771(7) 0.0221(3) Uani 1 1 d . . . . .
O11 O 0.750000 0.76807(9) 0.500000 0.0164(4) Uani 1 2 d S T P . .
C1 C 0.63724(8) 0.59128(10) 0.40415(9) 0.0157(3) Uani 1 1 d . . . . .
C2 C 0.65282(8) 0.55751(10) 0.34731(9) 0.0173(3) Uani 1 1 d . . . . .
C3 C 0.62398(9) 0.48827(11) 0.32419(10) 0.0195(4) Uani 1 1 d . . . . .
H3 H 0.633504 0.465476 0.286202 0.023 Uiso 1 1 calc R U . . .
C4 C 0.58112(9) 0.45177(11) 0.35617(11) 0.0215(4) Uani 1 1 d D . . . .
C5 C 0.56822(9) 0.48691(11) 0.41323(11) 0.0211(4) Uani 1 1 d . . . . .
H5 H 0.540185 0.463196 0.435419 0.025 Uiso 1 1 calc R U . . .
C6 C 0.59581(8) 0.55649(10) 0.43843(10) 0.0173(4) Uani 1 1 d . . . . .
C7 C 0.68620(9) 0.59298(10) 0.60038(10) 0.0164(3) Uani 1 1 d . . . . .
C8 C 0.62706(9) 0.55823(10) 0.56856(10) 0.0179(4) Uani 1 1 d . . . . .
C9 C 0.61143(9) 0.49073(11) 0.59728(10) 0.0204(4) Uani 1 1 d . . . . .
H9 H 0.572054 0.467181 0.576948 0.024 Uiso 1 1 calc R U . . .
C10 C 0.65255(10) 0.45731(11) 0.65519(11) 0.0219(4) Uani 1 1 d . . . . .
C11 C 0.71189(9) 0.49353(11) 0.68389(10) 0.0209(4) Uani 1 1 d . . . . .
H11 H 0.740237 0.471974 0.722261 0.025 Uiso 1 1 calc R U . . .
C12 C 0.73014(9) 0.56047(10) 0.65730(9) 0.0175(4) Uani 1 1 d . . . . .
C13 C 0.58257(8) 0.59049(11) 0.50302(10) 0.0182(4) Uani 1 1 d . . . . .
H13A H 0.537670 0.580693 0.503018 0.022 Uiso 1 1 calc R U . . .
H13B H 0.588455 0.645058 0.502429 0.022 Uiso 1 1 calc R U . . .
C14 C 0.79781(9) 0.59306(11) 0.68622(9) 0.0177(4) Uani 1 1 d . . . . .
H14A H 0.811171 0.584127 0.735432 0.021 Uiso 1 1 calc R U . . .
H14B H 0.796677 0.647484 0.678712 0.021 Uiso 1 1 calc R U . . .
C19 C 0.63584(11) 0.38356(12) 0.68758(12) 0.0283(4) Uani 1 1 d . . . . .
C20 C 0.57024(12) 0.35076(14) 0.64801(15) 0.0392(6) Uani 1 1 d . . . . .
H20A H 0.571189 0.340729 0.601350 0.059 Uiso 1 1 calc R U . . .
H20B H 0.536335 0.386604 0.648426 0.059 Uiso 1 1 calc R U . . .
H20C H 0.562075 0.304389 0.669431 0.059 Uiso 1 1 calc R U . . .
C21 C 0.63317(14) 0.40065(15) 0.76178(14) 0.0412(6) Uani 1 1 d . . . . .
H21A H 0.600165 0.437970 0.761328 0.062 Uiso 1 1 calc R U . . .
H21B H 0.674588 0.419693 0.787431 0.062 Uiso 1 1 calc R U . . .
H21C H 0.623091 0.354937 0.782912 0.062 Uiso 1 1 calc R U . . .
C22 C 0.68864(12) 0.32431(13) 0.68850(15) 0.0377(5) Uani 1 1 d . . . . .
H22A H 0.729728 0.342867 0.715474 0.056 Uiso 1 1 calc R U . . .
H22B H 0.691414 0.314847 0.642326 0.056 Uiso 1 1 calc R U . . .
H22C H 0.677918 0.278028 0.708291 0.056 Uiso 1 1 calc R U . . .
C23 C 0.55869(10) 0.80227(14) 0.50121(13) 0.0309(5) Uani 1 1 d . . . . .
H23A H 0.528679 0.796198 0.456896 0.046 Uiso 1 1 calc R U . . .
H23B H 0.563988 0.855301 0.512212 0.046 Uiso 1 1 calc R U . . .
H23C H 0.542103 0.776783 0.535360 0.046 Uiso 1 1 calc R U . . .
C24 C 0.80164(11) 0.81714(12) 0.70441(11) 0.0277(4) Uani 1 1 d . . . . .
H24A H 0.767438 0.814132 0.727563 0.042 Uiso 1 1 calc R U . . .
H24B H 0.807692 0.869076 0.692984 0.042 Uiso 1 1 calc R U . . .
H24C H 0.841273 0.797989 0.734021 0.042 Uiso 1 1 calc R U . . .
C25 C 0.62164(12) 0.94006(13) 0.41216(15) 0.0374(6) Uani 1 1 d . . . . .
H25A H 0.640061 0.985120 0.398017 0.056 Uiso 1 1 calc R U . . .
H25B H 0.605580 0.951229 0.451566 0.056 Uiso 1 1 calc R U . . .
H25C H 0.586482 0.922495 0.375246 0.056 Uiso 1 1 calc R U . . .
C26 C 0.68541(15) 0.94246(13) 0.60759(13) 0.0398(6) Uani 1 1 d . . . . .
H26A H 0.723384 0.957795 0.642199 0.060 Uiso 1 1 calc R U . . .
H26B H 0.652668 0.925194 0.629233 0.060 Uiso 1 1 calc R U . . .
H26C H 0.668983 0.984799 0.578219 0.060 Uiso 1 1 calc R U . . .
C15 C 0.54919(17) 0.37654(19) 0.3275(2) 0.0299(5) Uani 0.875(3) 1 d D . P A 1
C16 C 0.50403(17) 0.3926(2) 0.25656(19) 0.0543(9) Uani 0.875(3) 1 d D . P A 1
H16A H 0.485073 0.345959 0.236232 0.081 Uiso 0.875(3) 1 calc R U P A 1
H16B H 0.528487 0.415369 0.227713 0.081 Uiso 0.875(3) 1 calc R U P A 1
H16C H 0.470162 0.426713 0.261177 0.081 Uiso 0.875(3) 1 calc R U P A 1
C17 C 0.60149(14) 0.31979(15) 0.32099(19) 0.0405(7) Uani 0.875(3) 1 d D . P A 1
H17A H 0.581457 0.272233 0.304445 0.061 Uiso 0.875(3) 1 calc R U P A 1
H17B H 0.631390 0.312456 0.365192 0.061 Uiso 0.875(3) 1 calc R U P A 1
H17C H 0.624524 0.338976 0.289251 0.061 Uiso 0.875(3) 1 calc R U P A 1
C18 C 0.50941(17) 0.34184(18) 0.3733(2) 0.0508(9) Uani 0.875(3) 1 d D . P A 1
H18A H 0.492062 0.293821 0.354704 0.076 Uiso 0.875(3) 1 calc R U P A 1
H18B H 0.474335 0.375384 0.375263 0.076 Uiso 0.875(3) 1 calc R U P A 1
H18C H 0.536870 0.334536 0.418865 0.076 Uiso 0.875(3) 1 calc R U P A 1
C15' C 0.5496(10) 0.3752(10) 0.3287(11) 0.0299(5) Uani 0.125(3) 1 d D . P A 2
C16' C 0.5667(11) 0.3155(12) 0.3862(11) 0.0543(9) Uani 0.125(3) 1 d D . P A 2
H16D H 0.612300 0.304129 0.396349 0.081 Uiso 0.125(3) 1 calc R U P A 2
H16E H 0.542054 0.270099 0.371489 0.081 Uiso 0.125(3) 1 calc R U P A 2
H16F H 0.556297 0.334911 0.426737 0.081 Uiso 0.125(3) 1 calc R U P A 2
C17' C 0.4750(8) 0.3815(10) 0.3076(12) 0.0405(7) Uani 0.125(3) 1 d D . P A 2
H17D H 0.456976 0.338049 0.280615 0.061 Uiso 0.125(3) 1 calc R U P A 2
H17E H 0.462504 0.426786 0.280857 0.061 Uiso 0.125(3) 1 calc R U P A 2
H17F H 0.458996 0.383724 0.348034 0.061 Uiso 0.125(3) 1 calc R U P A 2
C18' C 0.5694(11) 0.3419(12) 0.2664(12) 0.0508(9) Uani 0.125(3) 1 d D . P A 2
H18D H 0.553140 0.291022 0.258262 0.076 Uiso 0.125(3) 1 calc R U P A 2
H18E H 0.616011 0.341406 0.275463 0.076 Uiso 0.125(3) 1 calc R U P A 2
H18F H 0.551519 0.372502 0.226536 0.076 Uiso 0.125(3) 1 calc R U P A 2
N1 N 0.3387(2) 0.89635(16) 0.32609(16) 0.0717(9) Uani 1 1 d . . . . .
N2 N 0.4804(3) 0.5805(4) 0.1037(2) 0.156(3) Uani 1 1 d . . . . .
N3 N 0.750000 0.2455(3) 0.500000 0.119(3) Uani 1 2 d S T P . .
C27 C 0.35682(19) 0.87370(19) 0.3802(2) 0.0622(9) Uani 1 1 d . . . . .
C28 C 0.3754(3) 0.8454(3) 0.4524(2) 0.0927(15) Uani 1 1 d . . . . .
H28A H 0.403329 0.881656 0.481232 0.139 Uiso 1 1 calc R U . . .
H28B H 0.397784 0.797826 0.454210 0.139 Uiso 1 1 calc R U . . .
H28C H 0.336871 0.838377 0.468378 0.139 Uiso 1 1 calc R U . . .
C29 C 0.5054(2) 0.6098(2) 0.1537(2) 0.0676(10) Uani 1 1 d . . . . .
C30 C 0.53822(12) 0.64442(17) 0.21542(16) 0.0463(7) Uani 1 1 d . . . . .
H30A H 0.575403 0.671326 0.208769 0.069 Uiso 1 1 calc R U . . .
H30B H 0.552248 0.606360 0.250229 0.069 Uiso 1 1 calc R U . . .
H30C H 0.509530 0.679351 0.229614 0.069 Uiso 1 1 calc R U . . .
C31 C 0.750000 0.3118(3) 0.500000 0.0840(18) Uani 1 2 d S T P . .
C32 C 0.750000 0.3928(3) 0.500000 0.0815(18) Uani 1 2 d S T P . .
H32A H 0.757491 0.411007 0.457674 0.122 Uiso 0.5 1 calc R U P B -1
H32B H 0.783838 0.411007 0.537963 0.122 Uiso 0.5 1 calc R U P B -1
H32C H 0.708672 0.411007 0.504363 0.122 Uiso 0.5 1 calc R U P B -1

loop_
_atom_site_aniso_label
_atom_site_aniso_U_11
_atom_site_aniso_U_22
_atom_site_aniso_U_33
_atom_site_aniso_U_23
_atom_site_aniso_U_13
_atom_site_aniso_U_12
V1 0.0112(2) 0.0121(2) 0.0155(2) 0.000 0.00455(16) 0.000
V2 0.01786(18) 0.01429(18) 0.01849(18) 0.00123(10) 0.00430(14) 0.00350(10)
V3 0.02095(18) 0.01403(18) 0.01873(18) -0.00054(10) 0.00941(14) 0.00201(10)
V4 0.0280(3) 0.0120(2) 0.0202(2) 0.000 0.00806(19) 0.000
O1 0.0136(8) 0.0212(9) 0.0186(9) 0.000 0.0045(7) 0.000
O2 0.0245(8) 0.0229(8) 0.0292(8) 0.0024(5) 0.0017(6) 0.0056(5)
O3 0.0310(8) 0.0241(8) 0.0265(8) 0.0007(5) 0.0147(6) 0.0043(5)
O4 0.0422(12) 0.0164(10) 0.0280(11) 0.000 0.0110(9) 0.000
O5 0.0129(6) 0.0120(6) 0.0188(6) -0.0018(5) 0.0037(5) -0.0007(4)
O6 0.0164(6) 0.0112(6) 0.0191(6) 0.0021(5) 0.0085(5) -0.0003(5)
O7 0.0181(7) 0.0194(7) 0.0242(7) 0.0001(5) 0.0089(6) 0.0054(5)
O8 0.0261(7) 0.0166(7) 0.0159(7) -0.0026(5) 0.0058(6) -0.0015(5)
O9 0.0281(7) 0.0141(6) 0.0233(7) 0.0028(5) 0.0064(6) 0.0061(5)
O10 0.0321(7) 0.0132(6) 0.0238(7) -0.0034(5) 0.0121(6) 0.0032(5)
O11 0.0184(9) 0.0122(9) 0.0194(9) 0.000 0.0059(8) 0.000
C1 0.0122(7) 0.0128(8) 0.0201(8) -0.0010(6) 0.0005(6) 0.0005(6)
C2 0.0147(8) 0.0184(9) 0.0183(8) 0.0003(7) 0.0030(7) 0.0025(6)
C3 0.0166(8) 0.0191(9) 0.0221(9) -0.0043(7) 0.0036(7) 0.0003(7)
C4 0.0151(8) 0.0187(9) 0.0301(10) -0.0055(7) 0.0048(7) -0.0008(7)
C5 0.0138(8) 0.0192(9) 0.0313(10) -0.0018(7) 0.0076(7) -0.0019(7)
C6 0.0119(8) 0.0177(8) 0.0224(9) -0.0014(7) 0.0047(7) 0.0021(6)
C7 0.0183(8) 0.0134(8) 0.0211(8) 0.0021(7) 0.0115(7) -0.0002(6)
C8 0.0156(8) 0.0164(8) 0.0246(9) -0.0003(7) 0.0103(7) 0.0014(6)
C9 0.0164(8) 0.0179(9) 0.0296(10) -0.0002(7) 0.0109(7) -0.0021(7)
C10 0.0231(9) 0.0175(9) 0.0289(10) 0.0017(7) 0.0136(8) -0.0007(7)
C11 0.0226(9) 0.0191(9) 0.0234(9) 0.0030(7) 0.0100(7) 0.0015(7)
C12 0.0183(8) 0.0164(8) 0.0199(9) 0.0005(7) 0.0087(7) 0.0010(7)
C13 0.0118(8) 0.0190(9) 0.0256(9) -0.0013(7) 0.0082(7) 0.0000(6)
C14 0.0197(8) 0.0181(8) 0.0160(8) 0.0010(7) 0.0060(7) -0.0007(7)
C19 0.0304(10) 0.0204(10) 0.0370(11) 0.0087(8) 0.0141(9) -0.0031(8)
C20 0.0358(12) 0.0276(12) 0.0544(15) 0.0125(10) 0.0122(11) -0.0106(9)
C21 0.0545(15) 0.0357(13) 0.0409(13) 0.0084(10) 0.0261(12) -0.0118(11)
C22 0.0364(12) 0.0199(10) 0.0582(16) 0.0099(10) 0.0147(11) 0.0007(9)
C23 0.0209(10) 0.0361(12) 0.0382(12) -0.0027(9) 0.0118(9) 0.0098(9)
C24 0.0387(12) 0.0249(10) 0.0202(9) -0.0066(8) 0.0085(8) -0.0058(9)
C25 0.0384(13) 0.0186(10) 0.0506(15) 0.0020(9) 0.0028(11) 0.0118(9)
C26 0.0732(18) 0.0185(10) 0.0372(13) -0.0040(9) 0.0313(13) 0.0077(11)
C15 0.0255(10) 0.0238(10) 0.0435(13) -0.0147(9) 0.0145(9) -0.0083(8)
C16 0.0459(17) 0.0429(17) 0.061(2) -0.0224(15) -0.0110(15) -0.0140(14)
C17 0.0391(15) 0.0206(12) 0.070(2) -0.0129(12) 0.0295(15) -0.0068(11)
C18 0.0567(19) 0.0345(15) 0.076(2) -0.0294(15) 0.0440(18) -0.0269(14)
C15' 0.0255(10) 0.0238(10) 0.0435(13) -0.0147(9) 0.0145(9) -0.0083(8)
C16' 0.0459(17) 0.0429(17) 0.061(2) -0.0224(15) -0.0110(15) -0.0140(14)
C17' 0.0391(15) 0.0206(12) 0.070(2) -0.0129(12) 0.0295(15) -0.0068(11)
C18' 0.0567(19) 0.0345(15) 0.076(2) -0.0294(15) 0.0440(18) -0.0269(14)
N1 0.128(3) 0.0399(14) 0.0528(17) -0.0033(12) 0.0343(18) 0.0098(16)
N2 0.228(6) 0.179(5) 0.075(3) -0.033(3) 0.062(3) -0.162(5)
N3 0.162(7) 0.042(3) 0.152(6) 0.000 0.040(5) 0.000
C27 0.075(2) 0.0380(16) 0.072(2) -0.0115(16) 0.0152(18) 0.0151(15)
C28 0.112(4) 0.085(3) 0.081(3) 0.019(2) 0.026(3) 0.032(3)
C29 0.076(2) 0.074(2) 0.060(2) 0.0065(18) 0.0305(18) -0.0374(19)
C30 0.0295(12) 0.0481(16) 0.0608(17) 0.0248(13) 0.0106(12) 0.0074(11)
C31 0.106(5) 0.045(3) 0.097(5) 0.000 0.020(4) 0.000
C32 0.113(5) 0.036(2) 0.087(4) 0.000 0.010(4) 0.000

loop_
_atom_type_symbol
_atom_type_description
_atom_type_scat_dispersion_real
_atom_type_scat_dispersion_imag
_atom_type_scat_source
C C 0.0181 0.0091 'International Tables Vol C Tables 4.2.6.8 and 6.1.1.4'
H H 0.0000 0.0000 'International Tables Vol C Tables 4.2.6.8 and 6.1.1.4'
N N 0.0311 0.0180 'International Tables Vol C Tables 4.2.6.8 and 6.1.1.4'
O O 0.0492 0.0322 'International Tables Vol C Tables 4.2.6.8 and 6.1.1.4'
V V 0.0687 2.1097 'International Tables Vol C Tables 4.2.6.8 and 6.1.1.4'

loop_
_geom_angle_atom_site_label_1
_geom_angle_atom_site_label_2
_geom_angle_atom_site_label_3
_geom_angle
_geom_angle_site_symmetry_1
_geom_angle_site_symmetry_3
_geom_angle_publ_flag
O1 V1 O5 95.43(4) . . ?
O1 V1 O5 95.43(4) . 2_656 ?
O1 V1 O6 95.71(4) . 2_656 ?
O1 V1 O6 95.71(4) . . ?
O1 V1 O11 180.0 . . ?
O5 V1 O5 169.14(8) . 2_656 ?
O5 V1 O6 89.06(6) . 2_656 ?
O5 V1 O6 89.86(6) 2_656 2_656 ?
O5 V1 O6 89.86(6) . . ?
O5 V1 O6 89.06(6) 2_656 . ?
O5 V1 O11 84.57(4) 2_656 . ?
O5 V1 O11 84.57(4) . . ?
O6 V1 O6 168.57(8) . 2_656 ?
O6 V1 O11 84.29(4) . . ?
O6 V1 O11 84.29(4) 2_656 . ?
O2 V2 O5 99.83(6) . . ?
O2 V2 O7 101.36(8) . . ?
O2 V2 O8 101.23(8) . 2_656 ?
O2 V2 O9 105.08(7) . . ?
O2 V2 O11 176.46(7) . . ?
O5 V2 O11 76.63(6) . . ?
O7 V2 O5 87.13(5) . . ?
O7 V2 O8 157.41(6) . 2_656 ?
O7 V2 O9 88.41(6) . . ?
O7 V2 O11 78.64(4) . . ?
O8 V2 O5 89.09(5) 2_656 . ?
O8 V2 O9 85.70(6) 2_656 . ?
O8 V2 O11 78.82(4) 2_656 . ?
O9 V2 O5 155.09(6) . . ?
O9 V2 O11 78.46(6) . . ?
O3 V3 O6 102.66(6) . . ?
O3 V3 O7 100.39(8) . . ?
O3 V3 O8 102.17(8) . . ?
O3 V3 O10 102.36(7) . . ?
O3 V3 O11 178.64(7) . . ?
O6 V3 O11 76.53(6) . . ?
O7 V3 O6 87.90(5) . . ?
O7 V3 O10 86.70(6) . . ?
O7 V3 O11 78.51(4) . . ?
O8 V3 O6 87.70(5) . . ?
O8 V3 O7 157.43(6) . . ?
O8 V3 O10 87.99(6) . . ?
O8 V3 O11 78.93(4) . . ?
O10 V3 O6 154.96(6) . . ?
O10 V3 O11 78.43(6) . . ?
O4 V4 O9 98.03(4) . . ?
O4 V4 O9 98.03(4) . 2_656 ?
O4 V4 O10 98.05(4) . 2_656 ?
O4 V4 O10 98.05(4) . . ?
O4 V4 O11 180.0 . . ?
O9 V4 O9 163.94(8) 2_656 . ?
O9 V4 O11 81.97(4) 2_656 . ?
O9 V4 O11 81.97(4) . . ?
O10 V4 O9 88.65(6) 2_656 2_656 ?
O10 V4 O9 89.11(6) 2_656 . ?
O10 V4 O9 89.11(6) . 2_656 ?
O10 V4 O9 88.65(6) . . ?
O10 V4 O10 163.89(8) . 2_656 ?
O10 V4 O11 81.95(4) 2_656 . ?
O10 V4 O11 81.95(4) . . ?
V1 O5 V2 107.73(6) . . ?
C1 O5 V1 117.24(11) . . ?
C1 O5 V2 135.02(11) . . ?
V1 O6 V3 107.80(6) . . ?
C7 O6 V1 118.55(11) . . ?
C7 O6 V3 133.65(11) . . ?
V2 O7 V3 112.73(7) . . ?
C23 O7 V2 121.52(13) . . ?
C23 O7 V3 119.48(13) . . ?
V3 O8 V2 112.39(7) . 2_656 ?
C24 O8 V2 116.65(12) . 2_656 ?
C24 O8 V3 119.97(13) . . ?
V4 O9 V2 110.62(7) . . ?
C25 O9 V2 123.31(14) . . ?
C25 O9 V4 121.76(14) . . ?
V4 O10 V3 110.96(7) . . ?
C26 O10 V3 124.90(13) . . ?
C26 O10 V4 123.33(14) . . ?
V1 O11 V2 91.06(4) . . ?
V1 O11 V2 91.06(4) . 2_656 ?
V1 O11 V3 91.37(4) . . ?
V1 O11 V3 91.37(4) . 2_656 ?
V1 O11 V4 180.0 . . ?
V2 O11 V2 177.87(8) . 2_656 ?
V2 O11 V3 89.863(12) . 2_656 ?
V2 O11 V3 89.860(12) 2_656 . ?
V2 O11 V3 90.088(12) 2_656 2_656 ?
V2 O11 V3 90.088(12) . . ?
V3 O11 V3 177.26(8) . 2_656 ?
V4 O11 V2 88.94(4) . . ?
V4 O11 V2 88.94(4) . 2_656 ?
V4 O11 V3 88.63(4) . . ?
V4 O11 V3 88.63(4) . 2_656 ?
O5 C1 C2 118.67(16) . . ?
O5 C1 C6 119.11(16) . . ?
C6 C1 C2 121.91(17) . . ?
C1 C2 C14 121.40(16) . 2_656 ?
C3 C2 C1 117.98(17) . . ?
C3 C2 C14 120.56(16) . 2_656 ?
C2 C3 H3 118.9 . . ?
C2 C3 C4 122.19(18) . . ?
C4 C3 H3 118.9 . . ?
C3 C4 C15 120.2(2) . . ?
C3 C4 C15' 120.7(8) . . ?
C5 C4 C3 117.62(18) . . ?
C5 C4 C15 122.2(2) . . ?
C5 C4 C15' 121.6(8) . . ?
C4 C5 H5 118.8 . . ?
C4 C5 C6 122.43(18) . . ?
C6 C5 H5 118.8 . . ?
C1 C6 C5 117.84(17) . . ?
C1 C6 C13 121.91(16) . . ?
C5 C6 C13 120.20(17) . . ?
O6 C7 C8 118.73(16) . . ?
O6 C7 C12 119.13(16) . . ?
C8 C7 C12 121.90(17) . . ?
C7 C8 C9 117.67(17) . . ?
C7 C8 C13 121.32(16) . . ?
C9 C8 C13 120.95(17) . . ?
C8 C9 H9 118.7 . . ?
C10 C9 C8 122.63(18) . . ?
C10 C9 H9 118.7 . . ?
C9 C10 C11 117.25(18) . . ?
C9 C10 C19 123.20(18) . . ?
C11 C10 C19 119.54(18) . . ?
C10 C11 H11 118.7 . . ?
C12 C11 C10 122.61(18) . . ?
C12 C11 H11 118.7 . . ?
C7 C12 C14 121.74(16) . . ?
C11 C12 C7 117.87(17) . . ?
C11 C12 C14 120.22(17) . . ?
C6 C13 C8 112.49(15) . . ?
C6 C13 H13A 109.1 . . ?
C6 C13 H13B 109.1 . . ?
C8 C13 H13A 109.1 . . ?
C8 C13 H13B 109.1 . . ?
H13A C13 H13B 107.8 . . ?
C2 C14 H14A 109.3 2_656 . ?
C2 C14 H14B 109.3 2_656 . ?
C12 C14 C2 111.60(15) . 2_656 ?
C12 C14 H14A 109.3 . . ?
C12 C14 H14B 109.3 . . ?
H14A C14 H14B 108.0 . . ?
C10 C19 C21 108.43(18) . . ?
C20 C19 C10 112.21(18) . . ?
C20 C19 C21 108.9(2) . . ?
C22 C19 C10 109.51(17) . . ?
C22 C19 C20 108.5(2) . . ?
C22 C19 C21 109.3(2) . . ?
C19 C20 H20A 109.5 . . ?
C19 C20 H20B 109.5 . . ?
C19 C20 H20C 109.5 . . ?
H20A C20 H20B 109.5 . . ?
H20A C20 H20C 109.5 . . ?
H20B C20 H20C 109.5 . . ?
C19 C21 H21A 109.5 . . ?
C19 C21 H21B 109.5 . . ?
C19 C21 H21C 109.5 . . ?
H21A C21 H21B 109.5 . . ?
H21A C21 H21C 109.5 . . ?
H21B C21 H21C 109.5 . . ?
C19 C22 H22A 109.5 . . ?
C19 C22 H22B 109.5 . . ?
C19 C22 H22C 109.5 . . ?
H22A C22 H22B 109.5 . . ?
H22A C22 H22C 109.5 . . ?
H22B C22 H22C 109.5 . . ?
O7 C23 H23A 109.5 . . ?
O7 C23 H23B 109.5 . . ?
O7 C23 H23C 109.5 . . ?
H23A C23 H23B 109.5 . . ?
H23A C23 H23C 109.5 . . ?
H23B C23 H23C 109.5 . . ?
O8 C24 H24A 109.5 . . ?
O8 C24 H24B 109.5 . . ?
O8 C24 H24C 109.5 . . ?
H24A C24 H24B 109.5 . . ?
H24A C24 H24C 109.5 . . ?
H24B C24 H24C 109.5 . . ?
O9 C25 H25A 109.5 . . ?
O9 C25 H25B 109.5 . . ?
O9 C25 H25C 109.5 . . ?
H25A C25 H25B 109.5 . . ?
H25A C25 H25C 109.5 . . ?
H25B C25 H25C 109.5 . . ?
O10 C26 H26A 109.5 . . ?
O10 C26 H26B 109.5 . . ?
O10 C26 H26C 109.5 . . ?
H26A C26 H26B 109.5 . . ?
H26A C26 H26C 109.5 . . ?
H26B C26 H26C 109.5 . . ?
C16 C15 C4 107.6(3) . . ?
C16 C15 C18 108.9(3) . . ?
C17 C15 C4 109.7(2) . . ?
C17 C15 C16 109.8(3) . . ?
C17 C15 C18 108.5(3) . . ?
C18 C15 C4 112.3(3) . . ?
C15 C16 H16A 109.5 . . ?
C15 C16 H16B 109.5 . . ?
C15 C16 H16C 109.5 . . ?
H16A C16 H16B 109.5 . . ?
H16A C16 H16C 109.5 . . ?
H16B C16 H16C 109.5 . . ?
C15 C17 H17A 109.5 . . ?
C15 C17 H17B 109.5 . . ?
C15 C17 H17C 109.5 . . ?
H17A C17 H17B 109.5 . . ?
H17A C17 H17C 109.5 . . ?
H17B C17 H17C 109.5 . . ?
C15 C18 H18A 109.5 . . ?
C15 C18 H18B 109.5 . . ?
C15 C18 H18C 109.5 . . ?
H18A C18 H18B 109.5 . . ?
H18A C18 H18C 109.5 . . ?
H18B C18 H18C 109.5 . . ?
C16' C15' C4 109.4(15) . . ?
C16' C15' C17' 106.6(14) . . ?
C16' C15' C18' 106.9(15) . . ?
C17' C15' C4 111.0(14) . . ?
C18' C15' C4 116.2(15) . . ?
C18' C15' C17' 106.3(14) . . ?
C15' C16' H16D 109.5 . . ?
C15' C16' H16E 109.5 . . ?
C15' C16' H16F 109.5 . . ?
H16D C16' H16E 109.5 . . ?
H16D C16' H16F 109.5 . . ?
H16E C16' H16F 109.5 . . ?
C15' C17' H17D 109.5 . . ?
C15' C17' H17E 109.5 . . ?
C15' C17' H17F 109.5 . . ?
H17D C17' H17E 109.5 . . ?
H17D C17' H17F 109.5 . . ?
H17E C17' H17F 109.5 . . ?
C15' C18' H18D 109.5 . . ?
C15' C18' H18E 109.5 . . ?
C15' C18' H18F 109.5 . . ?
H18D C18' H18E 109.5 . . ?
H18D C18' H18F 109.5 . . ?
H18E C18' H18F 109.5 . . ?
N1 C27 C28 175.3(5) . . ?
C27 C28 H28A 109.5 . . ?
C27 C28 H28B 109.5 . . ?
C27 C28 H28C 109.5 . . ?
H28A C28 H28B 109.5 . . ?
H28A C28 H28C 109.5 . . ?
H28B C28 H28C 109.5 . . ?
N2 C29 C30 178.0(6) . . ?
C29 C30 H30A 109.5 . . ?
C29 C30 H30B 109.5 . . ?
C29 C30 H30C 109.5 . . ?
H30A C30 H30B 109.5 . . ?
H30A C30 H30C 109.5 . . ?
H30B C30 H30C 109.5 . . ?
N3 C31 C32 180.0 . . ?
C31 C32 H32A 109.5 . . ?
C31 C32 H32B 109.5 . . ?
C31 C32 H32C 109.5 . . ?
H32A C32 H32B 109.5 . . ?
H32A C32 H32C 109.5 . . ?
H32B C32 H32C 109.5 . . ?

loop_
_geom_bond_atom_site_label_1
_geom_bond_atom_site_label_2
_geom_bond_distance
_geom_bond_site_symmetry_2
_geom_bond_publ_flag
V1 O1 1.608(2) . ?
V1 O5 1.9232(12) 2_656 ?
V1 O5 1.9231(12) . ?
V1 O6 1.9318(13) 2_656 ?
V1 O6 1.9317(13) . ?
V1 O11 2.1282(17) . ?
V2 O2 1.5911(16) . ?
V2 O5 2.0367(13) . ?
V2 O7 1.9939(15) . ?
V2 O8 2.0002(15) 2_656 ?
V2 O9 2.0210(14) . ?
V2 O11 2.3490(3) . ?
V3 O3 1.5883(16) . ?
V3 O6 2.0375(13) . ?
V3 O7 1.9996(15) . ?
V3 O8 1.9935(15) . ?
V3 O10 2.0115(14) . ?
V3 O11 2.3496(3) . ?
V4 O4 1.585(2) . ?
V4 O9 1.9268(15) . ?
V4 O9 1.9268(15) 2_656 ?
V4 O10 1.9179(14) . ?
V4 O10 1.9179(14) 2_656 ?
V4 O11 2.2848(17) . ?
O5 C1 1.388(2) . ?
O6 C7 1.390(2) . ?
O7 C23 1.424(2) . ?
O8 C24 1.434(2) . ?
O9 C25 1.429(2) . ?
O10 C26 1.424(2) . ?
C1 C2 1.401(3) . ?
C1 C6 1.392(3) . ?
C2 C3 1.391(3) . ?
C2 C14 1.520(2) 2_656 ?
C3 H3 0.9300 . ?
C3 C4 1.399(3) . ?
C4 C5 1.392(3) . ?
C4 C15 1.533(4) . ?
C4 C15' 1.543(16) . ?
C5 H5 0.9300 . ?
C5 C6 1.397(3) . ?
C6 C13 1.521(3) . ?
C7 C8 1.398(3) . ?
C7 C12 1.401(3) . ?
C8 C9 1.399(3) . ?
C8 C13 1.522(3) . ?
C9 H9 0.9300 . ?
C9 C10 1.395(3) . ?
C10 C11 1.400(3) . ?
C10 C19 1.535(3) . ?
C11 H11 0.9300 . ?
C11 C12 1.390(3) . ?
C12 C14 1.520(3) . ?
C13 H13A 0.9700 . ?
C13 H13B 0.9700 . ?
C14 H14A 0.9700 . ?
C14 H14B 0.9700 . ?
C19 C20 1.531(3) . ?
C19 C21 1.537(3) . ?
C19 C22 1.530(3) . ?
C20 H20A 0.9600 . ?
C20 H20B 0.9600 . ?
C20 H20C 0.9600 . ?
C21 H21A 0.9600 . ?
C21 H21B 0.9600 . ?
C21 H21C 0.9600 . ?
C22 H22A 0.9600 . ?
C22 H22B 0.9600 . ?
C22 H22C 0.9600 . ?
C23 H23A 0.9600 . ?
C23 H23B 0.9600 . ?
C23 H23C 0.9600 . ?
C24 H24A 0.9600 . ?
C24 H24B 0.9600 . ?
C24 H24C 0.9600 . ?
C25 H25A 0.9600 . ?
C25 H25B 0.9600 . ?
C25 H25C 0.9600 . ?
C26 H26A 0.9600 . ?
C26 H26B 0.9600 . ?
C26 H26C 0.9600 . ?
C15 C16 1.528(5) . ?
C15 C17 1.525(4) . ?
C15 C18 1.529(5) . ?
C16 H16A 0.9600 . ?
C16 H16B 0.9600 . ?
C16 H16C 0.9600 . ?
C17 H17A 0.9600 . ?
C17 H17B 0.9600 . ?
C17 H17C 0.9600 . ?
C18 H18A 0.9600 . ?
C18 H18B 0.9600 . ?
C18 H18C 0.9600 . ?
C15' C16' 1.537(15) . ?
C15' C17' 1.537(15) . ?
C15' C18' 1.537(14) . ?
C16' H16D 0.9600 . ?
C16' H16E 0.9600 . ?
C16' H16F 0.9600 . ?
C17' H17D 0.9600 . ?
C17' H17E 0.9600 . ?
C17' H17F 0.9600 . ?
C18' H18D 0.9600 . ?
C18' H18E 0.9600 . ?
C18' H18F 0.9600 . ?
N1 C27 1.130(5) . ?
N2 C29 1.134(5) . ?
N3 C31 1.168(9) . ?
C27 C28 1.491(6) . ?
C28 H28A 0.9600 . ?
C28 H28B 0.9600 . ?
C28 H28C 0.9600 . ?
C29 C30 1.398(5) . ?
C30 H30A 0.9600 . ?
C30 H30B 0.9600 . ?
C30 H30C 0.9600 . ?
C31 C32 1.428(8) . ?
C32 H32A 0.9600 . ?
C32 H32B 0.9600 . ?
C32 H32C 0.9600 . ?

loop_
_geom_torsion_atom_site_label_1
_geom_torsion_atom_site_label_2
_geom_torsion_atom_site_label_3
_geom_torsion_atom_site_label_4
_geom_torsion
_geom_torsion_site_symmetry_1
_geom_torsion_site_symmetry_2
_geom_torsion_site_symmetry_3
_geom_torsion_site_symmetry_4
_geom_torsion_publ_flag
V1 O5 C1 C2 -88.16(17) . . . . ?
V1 O5 C1 C6 85.58(17) . . . . ?
V1 O6 C7 C8 -86.49(17) . . . . ?
V1 O6 C7 C12 88.01(18) . . . . ?
V2 O5 C1 C2 91.59(19) . . . . ?
V2 O5 C1 C6 -94.7(2) . . . . ?
V3 O6 C7 C8 93.3(2) . . . . ?
V3 O6 C7 C12 -92.25(19) . . . . ?
O5 C1 C2 C3 175.46(16) . . . . ?
O5 C1 C2 C14 -1.6(3) . . . 2_656 ?
O5 C1 C6 C5 -175.32(16) . . . . ?
O5 C1 C6 C13 2.2(3) . . . . ?
O6 C7 C8 C9 177.04(16) . . . . ?
O6 C7 C8 C13 -0.1(3) . . . . ?
O6 C7 C12 C11 -177.38(16) . . . . ?
O6 C7 C12 C14 -2.1(3) . . . . ?
C1 C2 C3 C4 -0.7(3) . . . . ?
C1 C6 C13 C8 -94.3(2) . . . . ?
C2 C1 C6 C5 -1.8(3) . . . . ?
C2 C1 C6 C13 175.71(16) . . . . ?
C2 C3 C4 C5 -0.5(3) . . . . ?
C2 C3 C4 C15 178.4(2) . . . . ?
C2 C3 C4 C15' 179.5(10) . . . . ?
C3 C4 C5 C6 0.6(3) . . . . ?
C3 C4 C15 C16 -65.7(3) . . . . ?
C3 C4 C15 C17 53.7(4) . . . . ?
C3 C4 C15 C18 174.4(3) . . . . ?
C3 C4 C15' C16' 122.5(12) . . . . ?
C3 C4 C15' C17' -120.2(13) . . . . ?
C3 C4 C15' C18' 1.4(19) . . . . ?
C4 C5 C6 C1 0.5(3) . . . . ?
C4 C5 C6 C13 -177.06(17) . . . . ?
C5 C4 C15 C16 113.1(3) . . . . ?
C5 C4 C15 C17 -127.5(3) . . . . ?
C5 C4 C15 C18 -6.8(4) . . . . ?
C5 C4 C15' C16' -57.5(16) . . . . ?
C5 C4 C15' C17' 59.8(17) . . . . ?
C5 C4 C15' C18' -178.6(13) . . . . ?
C5 C6 C13 C8 83.1(2) . . . . ?
C6 C1 C2 C3 1.9(3) . . . . ?
C6 C1 C2 C14 -175.15(16) . . . 2_656 ?
C7 C8 C9 C10 -0.6(3) . . . . ?
C7 C8 C13 C6 91.7(2) . . . . ?
C7 C12 C14 C2 -90.3(2) . . . 2_656 ?
C8 C7 C12 C11 -3.1(3) . . . . ?
C8 C7 C12 C14 172.21(17) . . . . ?
C8 C9 C10 C11 -1.0(3) . . . . ?
C8 C9 C10 C19 179.56(18) . . . . ?
C9 C8 C13 C6 -85.4(2) . . . . ?
C9 C10 C11 C12 0.6(3) . . . . ?
C9 C10 C19 C20 1.4(3) . . . . ?
C9 C10 C19 C21 -118.9(2) . . . . ?
C9 C10 C19 C22 121.9(2) . . . . ?
C10 C11 C12 C7 1.4(3) . . . . ?
C10 C11 C12 C14 -174.00(17) . . . . ?
C11 C10 C19 C20 -178.1(2) . . . . ?
C11 C10 C19 C21 61.7(3) . . . . ?
C11 C10 C19 C22 -57.6(3) . . . . ?
C11 C12 C14 C2 84.9(2) . . . 2_656 ?
C12 C7 C8 C9 2.7(3) . . . . ?
C12 C7 C8 C13 -174.48(16) . . . . ?
C13 C8 C9 C10 176.58(17) . . . . ?
C14 C2 C3 C4 176.37(17) 2_656 . . . ?
C19 C10 C11 C12 -179.92(18) . . . . ?
C15 C4 C5 C6 -178.2(2) . . . . ?
C15' C4 C5 C6 -179.4(10) . . . . ?
